data_2221316
loop_
_publ_author_name
'Liu, Deyun'

_publ_section_title
;
 2,6-Bis(2-chlorobenzylidene)cyclohexanone
;
_journal_coeditor_code CV2518
_journal_issue 4
_journal_name_full 'Acta Crystallographica Section E'
_journal_page_first o694
_journal_paper_doi 10.1107/S1600536809007648
_journal_volume 65
_journal_year 2009
_chemical_formula_iupac 'C20 H16 Cl2 O'
_chemical_formula_moiety 'C20 H16 Cl2 O'
_chemical_formula_sum 'C20 H16 Cl2 O'
_chemical_formula_weight 343.23
_chemical_name_systematic ?
_space_group_IT_number 61
_symmetry_cell_setting orthorhombic
_symmetry_space_group_name_Hall '-P 2ac 2ab'
_symmetry_space_group_name_H-M 'P b c a'
_atom_sites_solution_hydrogens geom
_atom_sites_solution_primary direct
_atom_sites_solution_secondary difmap
_audit_creation_method SHELXL-97
_cell_angle_alpha 90.00
_cell_angle_beta 90.00
_cell_angle_gamma 90.00
_cell_formula_units_Z 8
_cell_length_a 14.4004(15)
_cell_length_b 8.1553(10)
_cell_length_c 28.593(3)
_cell_measurement_reflns_used 2653
_cell_measurement_temperature 298(2)
_cell_measurement_theta_max 43.785
_cell_measurement_theta_min 2.829
_cell_volume 3357.9(6)
_computing_cell_refinement 'SAINT (Siemens, 1996)'
_computing_data_collection 'SMART (Siemens, 1996)'
_computing_data_reduction 'SAINT (Siemens, 1996)'
_computing_molecular_graphics 'SHELXTL (Sheldrick, 2008)'
_computing_publication_material 'SHELXTL (Sheldrick, 2008)'
_computing_structure_refinement 'SHELXL97 (Sheldrick, 2008)'
_computing_structure_solution 'SHELXS97 (Sheldrick, 2008)'
_diffrn_ambient_temperature 298(2)
_diffrn_measured_fraction_theta_full 1.000
_diffrn_measured_fraction_theta_max 1.000
_diffrn_measurement_device_type 'Bruker SMART APEX CCD area-detector'
_diffrn_measurement_method 'phi and omega scans'
_diffrn_radiation_monochromator graphite
_diffrn_radiation_source 'fine-focus sealed tube'
_diffrn_radiation_type MoK\a
_diffrn_radiation_wavelength 0.71073
_diffrn_reflns_av_R_equivalents 0.0641
_diffrn_reflns_av_sigmaI/netI 0.0519
_diffrn_reflns_limit_h_max 17
_diffrn_reflns_limit_h_min -14
_diffrn_reflns_limit_k_max 9
_diffrn_reflns_limit_k_min -8
_diffrn_reflns_limit_l_max 34
_diffrn_reflns_limit_l_min -29
_diffrn_reflns_number 13876
_diffrn_reflns_theta_full 25.02
_diffrn_reflns_theta_max 25.02
_diffrn_reflns_theta_min 1.42
_exptl_absorpt_coefficient_mu 0.388
_exptl_absorpt_correction_T_max 0.9370
_exptl_absorpt_correction_T_min 0.8540
_exptl_absorpt_correction_type multi-scan
_exptl_absorpt_process_details '(SADABS; Sheldrick, 1996)'
_exptl_crystal_colour colourless
_exptl_crystal_density_diffrn 1.358
_exptl_crystal_density_method 'not measured'
_exptl_crystal_description needle
_exptl_crystal_F_000 1424
_exptl_crystal_size_max 0.42
_exptl_crystal_size_mid 0.32
_exptl_crystal_size_min 0.17
_refine_diff_density_max 0.238
_refine_diff_density_min -0.318
_refine_ls_extinction_method none
_refine_ls_goodness_of_fit_ref 1.055
_refine_ls_hydrogen_treatment constr
_refine_ls_matrix_type full
_refine_ls_number_parameters 208
_refine_ls_number_reflns 2962
_refine_ls_number_restraints 0
_refine_ls_restrained_S_all 1.055
_refine_ls_R_factor_all 0.0968
_refine_ls_R_factor_gt 0.0446
_refine_ls_shift/su_max 0.001
_refine_ls_shift/su_mean 0.000
_refine_ls_structure_factor_coef Fsqd
_refine_ls_weighting_details 'calc w=1/[\s^2^(Fo^2^)+(0.0353P)^2^+3.2692P] where P=(Fo^2^+2Fc^2^)/3'
_refine_ls_weighting_scheme calc
_refine_ls_wR_factor_gt 0.0917
_refine_ls_wR_factor_ref 0.1239
_reflns_number_gt 1762
_reflns_number_total 2962
_reflns_threshold_expression >2sigma(I)
_cod_data_source_file cv2518.cif
_cod_data_source_block I
_cod_depositor_comments
;
The following automatic conversions were performed:
'_symmetry_cell_setting' value 'Orthorhombic' changed to 'orthorhombic'
according to '/home/saulius/struct/CIF-dictionaries/cif_core.dic'
dictionary named 'cif_core.dic' version 2.4.1 from 2010-06-29.

Automatic conversion script
Id: cif_fix_enum 1527 2010-12-29 10:47:43Z saulius 

The following automatic conversions were performed:

'_symmetry_cell_setting' value 'Orthorhombic' changed to
'orthorhombic' according to
/home/saulius/struct/CIF-dictionaries/cif_core.dic dictionary named
'cif_core.dic' version 2.4.1 from 2010-06-29.

Automatic conversion script
Id: cif_fix_values 1715 2011-07-08 13:25:40Z adriana 
;
_cod_original_cell_volume 3358.0(6)
_cod_database_code 2221316
_cod_database_fobs_code 2221316

loop_
_symmetry_equiv_pos_as_xyz
'x, y, z'
'-x+1/2, -y, z+1/2'
'-x, y+1/2, -z+1/2'
'x+1/2, -y+1/2, -z'
'-x, -y, -z'
'x-1/2, y, -z-1/2'
'x, -y-1/2, z-1/2'
'-x-1/2, y-1/2, z'

loop_
_atom_site_type_symbol
_atom_site_label
_atom_site_fract_x
_atom_site_fract_y
_atom_site_fract_z
_atom_site_U_iso_or_equiv
_atom_site_adp_type
_atom_site_calc_flag
_atom_site_refinement_flags
_atom_site_occupancy
_atom_site_disorder_assembly
_atom_site_disorder_group
Cl Cl1 1.01278(6) 1.01596(12) 0.34622(3) 0.0568(3) Uani d . 1 . .
Cl Cl2 0.72695(8) 0.83897(15) 0.07162(3) 0.0783(4) Uani d . 1 . .
O O1 0.86474(15) 0.7337(3) 0.22424(7) 0.0515(7) Uani d . 1 . .
C C1 0.7861(2) 0.7354(4) 0.24087(10) 0.0342(8) Uani d . 1 . .
C C2 0.7724(2) 0.7802(4) 0.29170(10) 0.0347(8) Uani d . 1 . .
C C3 0.6741(2) 0.8022(5) 0.30951(11) 0.0472(9) Uani d . 1 . .
H H3A 0.6726 0.8954 0.3306 0.057 Uiso calc R 1 . .
H H3B 0.6567 0.7058 0.3273 0.057 Uiso calc R 1 . .
C C4 0.6032(2) 0.8289(5) 0.27104(11) 0.0455(9) Uani d . 1 . .
H H4A 0.6145 0.9334 0.2559 0.055 Uiso calc R 1 . .
H H4B 0.5413 0.8313 0.2844 0.055 Uiso calc R 1 . .
C C5 0.6099(2) 0.6916(4) 0.23542(11) 0.0399(8) Uani d . 1 . .
H H5A 0.6006 0.5870 0.2509 0.048 Uiso calc R 1 . .
H H5B 0.5615 0.7046 0.2122 0.048 Uiso calc R 1 . .
C C6 0.7032(2) 0.6928(4) 0.21178(10) 0.0335(7) Uani d . 1 . .
C C7 0.8490(2) 0.8002(4) 0.31767(10) 0.0412(8) Uani d . 1 . .
H H7 0.9051 0.7861 0.3020 0.049 Uiso calc R 1 . .
C C8 0.8563(2) 0.8412(5) 0.36743(11) 0.0458(9) Uani d . 1 . .
C C9 0.9282(2) 0.9410(5) 0.38404(11) 0.0485(9) Uani d . 1 . .
C C10 0.9346(3) 0.9856(6) 0.43068(13) 0.0654(12) Uani d . 1 . .
H H10 0.9817 1.0555 0.4406 0.078 Uiso calc R 1 . .
C C11 0.8710(3) 0.9260(7) 0.46211(14) 0.0806(15) Uani d . 1 . .
H H11 0.8753 0.9550 0.4935 0.097 Uiso calc R 1 . .
C C12 0.8011(3) 0.8238(7) 0.44739(14) 0.0836(15) Uani d . 1 . .
H H12 0.7585 0.7832 0.4689 0.100 Uiso calc R 1 . .
C C13 0.7935(3) 0.7809(6) 0.40090(12) 0.0626(12) Uani d . 1 . .
H H13 0.7461 0.7108 0.3915 0.075 Uiso calc R 1 . .
C C14 0.7172(2) 0.6681(4) 0.16580(11) 0.0399(8) Uani d . 1 . .
H H14 0.7776 0.6812 0.1549 0.048 Uiso calc R 1 . .
C C15 0.6467(2) 0.6227(4) 0.13110(10) 0.0382(8) Uani d . 1 . .
C C16 0.6448(2) 0.6917(4) 0.08648(11) 0.0444(9) Uani d . 1 . .
C C17 0.5785(3) 0.6500(5) 0.05364(12) 0.0561(10) Uani d . 1 . .
H H17 0.5785 0.7002 0.0244 0.067 Uiso calc R 1 . .
C C18 0.5126(3) 0.5339(5) 0.06440(13) 0.0610(11) Uani d . 1 . .
H H18 0.4672 0.5062 0.0426 0.073 Uiso calc R 1 . .
C C19 0.5141(3) 0.4588(5) 0.10758(13) 0.0588(11) Uani d . 1 . .
H H19 0.4707 0.3781 0.1146 0.071 Uiso calc R 1 . .
C C20 0.5795(2) 0.5029(4) 0.14024(11) 0.0461(9) Uani d . 1 . .
H H20 0.5791 0.4515 0.1693 0.055 Uiso calc R 1 . .

loop_
_atom_site_aniso_label
_atom_site_aniso_U_11
_atom_site_aniso_U_22
_atom_site_aniso_U_33
_atom_site_aniso_U_12
_atom_site_aniso_U_13
_atom_site_aniso_U_23
Cl1 0.0448(5) 0.0640(7) 0.0615(6) -0.0018(5) -0.0062(5) -0.0015(5)
Cl2 0.1071(9) 0.0832(8) 0.0447(5) -0.0501(7) -0.0081(6) 0.0118(5)
O1 0.0311(14) 0.086(2) 0.0376(13) -0.0010(13) 0.0065(11) 0.0017(12)
C1 0.0311(19) 0.037(2) 0.0346(17) 0.0016(15) 0.0042(15) 0.0061(14)
C2 0.0328(19) 0.038(2) 0.0338(17) -0.0009(15) 0.0062(14) 0.0039(14)
C3 0.038(2) 0.060(3) 0.0431(19) -0.0041(18) 0.0083(16) -0.0082(17)
C4 0.0317(19) 0.051(2) 0.054(2) 0.0072(16) 0.0020(16) -0.0050(18)
C5 0.0316(19) 0.046(2) 0.0419(18) -0.0017(16) 0.0002(15) 0.0013(16)
C6 0.0296(18) 0.037(2) 0.0336(17) 0.0031(14) 0.0025(14) 0.0066(14)
C7 0.032(2) 0.054(2) 0.0376(18) 0.0038(16) 0.0037(15) 0.0027(16)
C8 0.045(2) 0.058(2) 0.0338(18) 0.0056(18) -0.0014(16) -0.0029(17)
C9 0.050(2) 0.055(3) 0.040(2) 0.0114(19) -0.0070(17) -0.0024(17)
C10 0.068(3) 0.078(3) 0.050(2) 0.011(2) -0.011(2) -0.014(2)
C11 0.085(4) 0.120(4) 0.036(2) 0.017(3) -0.008(2) -0.015(3)
C12 0.076(3) 0.134(5) 0.041(2) 0.001(3) 0.010(2) 0.007(3)
C13 0.058(3) 0.091(3) 0.039(2) -0.003(2) 0.0029(19) 0.006(2)
C14 0.0346(19) 0.045(2) 0.0405(19) -0.0006(16) 0.0013(15) 0.0063(16)
C15 0.0365(19) 0.044(2) 0.0337(17) 0.0016(16) 0.0025(15) -0.0040(15)
C16 0.058(2) 0.041(2) 0.0345(18) -0.0080(18) 0.0020(16) -0.0019(15)
C17 0.077(3) 0.060(3) 0.0318(18) -0.007(2) -0.0099(19) -0.0037(18)
C18 0.062(3) 0.070(3) 0.051(2) -0.014(2) -0.010(2) -0.015(2)
C19 0.054(2) 0.066(3) 0.056(2) -0.018(2) 0.004(2) -0.009(2)
C20 0.049(2) 0.053(2) 0.0370(18) -0.0034(19) 0.0034(16) 0.0057(17)

loop_
_atom_type_symbol
_atom_type_description
_atom_type_scat_dispersion_real
_atom_type_scat_dispersion_imag
_atom_type_scat_source
C C 0.0033 0.0016 'International Tables Vol C Tables 4.2.6.8 and 6.1.1.4'
H H 0.0000 0.0000 'International Tables Vol C Tables 4.2.6.8 and 6.1.1.4'
O O 0.0106 0.0060 'International Tables Vol C Tables 4.2.6.8 and 6.1.1.4'
Cl Cl 0.1484 0.1585 'International Tables Vol C Tables 4.2.6.8 and 6.1.1.4'

loop_
_geom_angle_atom_site_label_1
_geom_angle_atom_site_label_2
_geom_angle_atom_site_label_3
_geom_angle_site_symmetry_1
_geom_angle_site_symmetry_3
_geom_angle
_geom_angle_publ_flag
C9 Cl1 O1 . 3_755 165.55(13) ?
O1 C1 C6 . . 121.2(3) ?
O1 C1 C2 . . 119.7(3) ?
C6 C1 C2 . . 119.1(3) ?
C7 C2 C1 . . 117.0(3) ?
C7 C2 C3 . . 124.7(3) ?
C1 C2 C3 . . 118.3(3) ?
C2 C3 C4 . . 113.7(3) ?
C2 C3 H3A . . 108.8 ?
C4 C3 H3A . . 108.8 ?
C2 C3 H3B . . 108.8 ?
C4 C3 H3B . . 108.8 ?
H3A C3 H3B . . 107.7 ?
C3 C4 C5 . . 109.8(3) ?
C3 C4 H4A . . 109.7 ?
C5 C4 H4A . . 109.7 ?
C3 C4 H4B . . 109.7 ?
C5 C4 H4B . . 109.7 ?
H4A C4 H4B . . 108.2 ?
C6 C5 C4 . . 110.7(3) ?
C6 C5 H5A . . 109.5 ?
C4 C5 H5A . . 109.5 ?
C6 C5 H5B . . 109.5 ?
C4 C5 H5B . . 109.5 ?
H5A C5 H5B . . 108.1 ?
C14 C6 C1 . . 117.4(3) ?
C14 C6 C5 . . 124.9(3) ?
C1 C6 C5 . . 117.7(3) ?
C2 C7 C8 . . 128.7(3) ?
C2 C7 H7 . . 115.7 ?
C8 C7 H7 . . 115.7 ?
C9 C8 C13 . . 116.6(3) ?
C9 C8 C7 . . 121.0(3) ?
C13 C8 C7 . . 122.4(3) ?
C10 C9 C8 . . 121.9(4) ?
C10 C9 Cl1 . . 117.4(3) ?
C8 C9 Cl1 . . 120.8(3) ?
C11 C10 C9 . . 119.6(4) ?
C11 C10 H10 . . 120.2 ?
C9 C10 H10 . . 120.2 ?
C10 C11 C12 . . 120.2(4) ?
C10 C11 H11 . . 119.9 ?
C12 C11 H11 . . 119.9 ?
C11 C12 C13 . . 120.5(4) ?
C11 C12 H12 . . 119.8 ?
C13 C12 H12 . . 119.8 ?
C12 C13 C8 . . 121.1(4) ?
C12 C13 H13 . . 119.4 ?
C8 C13 H13 . . 119.4 ?
C6 C14 C15 . . 126.6(3) ?
C6 C14 H14 . . 116.7 ?
C15 C14 H14 . . 116.7 ?
C16 C15 C20 . . 116.0(3) ?
C16 C15 C14 . . 122.0(3) ?
C20 C15 C14 . . 121.9(3) ?
C17 C16 C15 . . 122.4(3) ?
C17 C16 Cl2 . . 118.3(3) ?
C15 C16 Cl2 . . 119.3(3) ?
C18 C17 C16 . . 119.6(3) ?
C18 C17 H17 . . 120.2 ?
C16 C17 H17 . . 120.2 ?
C17 C18 C19 . . 119.7(3) ?
C17 C18 H18 . . 120.2 ?
C19 C18 H18 . . 120.2 ?
C20 C19 C18 . . 120.2(4) ?
C20 C19 H19 . . 119.9 ?
C18 C19 H19 . . 119.9 ?
C19 C20 C15 . . 122.0(3) ?
C19 C20 H20 . . 119.0 ?
C15 C20 H20 . . 119.0 ?

loop_
_geom_bond_atom_site_label_1
_geom_bond_atom_site_label_2
_geom_bond_site_symmetry_2
_geom_bond_distance
_geom_bond_publ_flag
Cl1 C9 . 1.739(4) ?
Cl2 C16 . 1.738(3) ?
O1 C1 . 1.228(3) ?
C1 C6 . 1.496(4) ?
C1 C2 . 1.511(4) ?
C2 C7 . 1.340(4) ?
C2 C3 . 1.514(4) ?
C3 C4 . 1.517(4) ?
C3 H3A . 0.9700 ?
C3 H3B . 0.9700 ?
C4 C5 . 1.517(4) ?
C4 H4A . 0.9700 ?
C4 H4B . 0.9700 ?
C5 C6 . 1.504(4) ?
C5 H5A . 0.9700 ?
C5 H5B . 0.9700 ?
C6 C14 . 1.345(4) ?
C7 C8 . 1.465(4) ?
C7 H7 . 0.9300 ?
C8 C9 . 1.400(5) ?
C8 C13 . 1.405(5) ?
C9 C10 . 1.385(5) ?
C10 C11 . 1.372(6) ?
C10 H10 . 0.9300 ?
C11 C12 . 1.374(6) ?
C11 H11 . 0.9300 ?
C12 C13 . 1.379(5) ?
C12 H12 . 0.9300 ?
C13 H13 . 0.9300 ?
C14 C15 . 1.467(4) ?
C14 H14 . 0.9300 ?
C15 C16 . 1.395(4) ?
C15 C20 . 1.400(4) ?
C16 C17 . 1.381(5) ?
C17 C18 . 1.376(5) ?
C17 H17 . 0.9300 ?
C18 C19 . 1.378(5) ?
C18 H18 . 0.9300 ?
C19 C20 . 1.374(5) ?
C19 H19 . 0.9300 ?
C20 H20 . 0.9300 ?

loop_
_geom_contact_atom_site_label_1
_geom_contact_atom_site_label_2
_geom_contact_distance
_geom_contact_site_symmetry_1
_geom_contact_site_symmetry_2
_geom_contact_publ_flag
Cl1 O1 3.213(3) . 3_755 y

loop_
_geom_hbond_atom_site_label_D
_geom_hbond_atom_site_label_H
_geom_hbond_atom_site_label_A
_geom_hbond_site_symmetry_A
_geom_hbond_distance_DH
_geom_hbond_distance_HA
_geom_hbond_distance_DA
_geom_hbond_angle_DHA
C20 H20 O1 8_755 0.93 2.51 3.352(4) 151.3

loop_
_cod_related_entry_id
_cod_related_entry_database
_cod_related_entry_code
1 ChemSpider 1375691
